data_4027918
loop_
_publ_author_name
'Tao Wang'
'Yu-Fei Zhang'
'Qin-Qing Hou'
'Wen-Rong Xu'
'Xiao-Ping Cao'
'Hak-Fun Chow'
'Dietmar Kuck'

_publ_section_title
;
 C3-Symmetrical Tribenzotriquinacene Derivatives: Optical Resolution
 through Cryptophane Synthesis and Supramolecular Self-Assembly into
 Nanotubes
;
_journal_name_full 'Journal of Organic Chemistry'
_journal_page_first 1062
_journal_page_last 1069
_journal_paper_doi 10.1021/jo302470v
_journal_volume 78
_journal_year 2013
_chemical_formula_sum 'C20 H20 O2.67'
_chemical_formula_weight 303.03
_chemical_name_systematic
; 
 ? 
;
_space_group_IT_number 147
_symmetry_cell_setting trigonal
_symmetry_space_group_name_Hall '-P 3'
_symmetry_space_group_name_H-M 'P -3'
_atom_sites_solution_hydrogens geom
_atom_sites_solution_primary direct
_atom_sites_solution_secondary difmap
_audit_creation_method SHELXL-97
_cell_angle_alpha 90.00
_cell_angle_beta 90.00
_cell_angle_gamma 120.00
_cell_formula_units_Z 3
_cell_length_a 11.9000(9)
_cell_length_b 11.9000(9)
_cell_length_c 9.9832(7)
_cell_measurement_reflns_used 1703
_cell_measurement_temperature 296(2)
_cell_measurement_theta_max 27.56
_cell_measurement_theta_min 2.84
_cell_volume 1224.32(16)
_computing_cell_refinement 'Bruker SAINT'
_computing_data_collection 'Bruker APEX2'
_computing_data_reduction 'Bruker SAINT'
_computing_molecular_graphics 'Bruker SHELXTL'
_computing_publication_material 'Bruker SHELXTL'
_computing_structure_refinement 'SHELXL-97 (Sheldrick, 2008)'
_computing_structure_solution 'SHELXS-97 (Sheldrick, 2008)'
_diffrn_ambient_temperature 296(2)
_diffrn_measured_fraction_theta_full 0.999
_diffrn_measured_fraction_theta_max 0.999
_diffrn_measurement_device_type 'Bruker APEX-II CCD'
_diffrn_measurement_method '\f and \w scans'
_diffrn_radiation_monochromator graphite
_diffrn_radiation_source 'fine-focus sealed tube'
_diffrn_radiation_type MoK\a
_diffrn_radiation_wavelength 0.71073
_diffrn_reflns_av_R_equivalents 0.0269
_diffrn_reflns_av_sigmaI/netI 0.0226
_diffrn_reflns_limit_h_max 13
_diffrn_reflns_limit_h_min -14
_diffrn_reflns_limit_k_max 14
_diffrn_reflns_limit_k_min -14
_diffrn_reflns_limit_l_max 12
_diffrn_reflns_limit_l_min -5
_diffrn_reflns_number 6426
_diffrn_reflns_theta_full 25.48
_diffrn_reflns_theta_max 25.48
_diffrn_reflns_theta_min 1.98
_exptl_absorpt_coefficient_mu 0.081
_exptl_absorpt_correction_T_max 0.9754
_exptl_absorpt_correction_T_min 0.9723
_exptl_absorpt_correction_type multi-scan
_exptl_absorpt_process_details SADABS
_exptl_crystal_colour colorless
_exptl_crystal_density_diffrn 1.233
_exptl_crystal_description block
_exptl_crystal_F_000 484
_exptl_crystal_size_max 0.35
_exptl_crystal_size_mid 0.33
_exptl_crystal_size_min 0.31
_refine_diff_density_max 0.562
_refine_diff_density_min -0.204
_refine_diff_density_rms 0.055
_refine_ls_extinction_coef 0.005(7)
_refine_ls_extinction_expression Fc^*^=kFc[1+0.001xFc^2^\l^3^/sin(2\q)]^-1/4^
_refine_ls_extinction_method SHELXL
_refine_ls_goodness_of_fit_ref 1.076
_refine_ls_hydrogen_treatment constr
_refine_ls_matrix_type full
_refine_ls_number_parameters 113
_refine_ls_number_reflns 1524
_refine_ls_number_restraints 1
_refine_ls_restrained_S_all 1.077
_refine_ls_R_factor_all 0.0715
_refine_ls_R_factor_gt 0.0592
_refine_ls_shift/su_max 0.000
_refine_ls_shift/su_mean 0.000
_refine_ls_structure_factor_coef Fsqd
_refine_ls_weighting_details 'calc w=1/[\s^2^(Fo^2^)+(0.1180P)^2^+0.4270P] where P=(Fo^2^+2Fc^2^)/3'
_refine_ls_weighting_scheme calc
_refine_ls_wR_factor_gt 0.1851
_refine_ls_wR_factor_ref 0.1970
_reflns_number_gt 1211
_reflns_number_total 1524
_reflns_threshold_expression >2sigma(I)
_cod_data_source_file jo302470v_si_005.cif
_cod_data_source_block p-3
_cod_database_code 4027918

loop_
_symmetry_equiv_pos_as_xyz
'x, y, z'
'-y, x-y, z'
'-x+y, -x, z'
'-x, -y, -z'
'y, -x+y, -z'
'x-y, x, -z'

loop_
_atom_site_label
_atom_site_type_symbol
_atom_site_fract_x
_atom_site_fract_y
_atom_site_fract_z
_atom_site_U_iso_or_equiv
_atom_site_adp_type
_atom_site_occupancy
_atom_site_symmetry_multiplicity
_atom_site_calc_flag
_atom_site_refinement_flags
C1 C 0.5448(2) 0.14495(19) 0.69411(19) 0.0325(5) Uani 1 1 d .
C2 C 0.4497(2) 0.0397(2) 0.7654(2) 0.0402(6) Uani 1 1 d .
H2 H 0.3645 0.0229 0.7657 0.048 Uiso 1 1 calc R
C3 C 0.52649(19) 0.24011(19) 0.60885(19) 0.0333(6) Uani 1 1 d .
C4 C 0.49867(19) 0.32920(19) 0.69447(19) 0.0321(5) Uani 1 1 d .
C5 C 0.3852(2) 0.2962(2) 0.7645(2) 0.0364(6) Uani 1 1 d .
H5 H 0.3169 0.2110 0.7637 0.044 Uiso 1 1 calc R
C6 C 0.3738(2) 0.3907(2) 0.8361(2) 0.0370(6) Uani 1 1 d .
C7 C 0.4776(2) 0.5172(2) 0.8359(2) 0.0408(6) Uani 1 1 d .
H7 H 0.4713 0.5808 0.8839 0.049 Uiso 1 1 calc R
C8 C 0.2507(2) 0.3627(2) 0.9053(3) 0.0491(7) Uani 1 1 d .
H8A H 0.2710 0.4265 0.9755 0.059 Uiso 1 1 calc R
H8B H 0.1942 0.3714 0.8414 0.059 Uiso 1 1 calc R
C11 C 0.6667 0.3333 0.5482(3) 0.0338(8) Uani 1 3 d S
C12 C 0.6667 0.3333 0.3956(4) 0.0509(11) Uani 1 3 d S
H12A H 0.7508 0.3972 0.3635 0.076 Uiso 0.33 1 calc PR
H12B H 0.6028 0.3536 0.3635 0.076 Uiso 0.33 1 calc PR
H12C H 0.6464 0.2492 0.3635 0.076 Uiso 0.33 1 calc PR
C13 C 0.4165(2) 0.1662(2) 0.5070(2) 0.0491(7) Uani 1 1 d .
H13A H 0.3368 0.1126 0.5539 0.074 Uiso 1 1 calc R
H13B H 0.4369 0.1128 0.4518 0.074 Uiso 1 1 calc R
H13C H 0.4073 0.2272 0.4519 0.074 Uiso 1 1 calc R
C16 C 0.8886(13) 0.9329(15) 0.629(2) 0.143(6) Uani 0.33 1 d PD
O1 O 0.18547(19) 0.23905(19) 0.9612(2) 0.0747(8) Uani 1 1 d .
H1 H 0.1115 0.2210 0.9813 0.112 Uiso 1 1 calc R
O2 O 1.0000 1.0000 0.6880(16) 0.265(5) Uani 1 3 d SD

loop_
_atom_site_aniso_label
_atom_site_aniso_U_11
_atom_site_aniso_U_22
_atom_site_aniso_U_33
_atom_site_aniso_U_23
_atom_site_aniso_U_13
_atom_site_aniso_U_12
C1 0.0352(11) 0.0303(10) 0.0314(10) -0.0057(8) -0.0003(8) 0.0159(9)
C2 0.0340(11) 0.0358(11) 0.0483(14) -0.0008(9) 0.0049(9) 0.0154(9)
C3 0.0330(11) 0.0340(11) 0.0323(11) -0.0043(8) -0.0031(8) 0.0163(9)
C4 0.0350(11) 0.0339(11) 0.0307(10) -0.0002(8) -0.0043(8) 0.0196(9)
C5 0.0349(11) 0.0340(11) 0.0413(12) 0.0023(8) -0.0007(9) 0.0179(9)
C6 0.0414(12) 0.0447(12) 0.0348(11) 0.0037(9) -0.0013(9) 0.0289(10)
C7 0.0477(13) 0.0414(12) 0.0416(12) -0.0064(9) -0.0052(10) 0.0287(11)
C8 0.0523(14) 0.0523(14) 0.0545(14) 0.0066(11) 0.0094(11) 0.0350(12)
C11 0.0365(12) 0.0365(12) 0.0285(18) 0.000 0.000 0.0183(6)
C12 0.0620(17) 0.0620(17) 0.029(2) 0.000 0.000 0.0310(8)
C13 0.0439(13) 0.0523(14) 0.0473(14) -0.0126(11) -0.0130(10) 0.0211(11)
C16 0.104(11) 0.130(12) 0.222(19) -0.065(12) -0.056(11) 0.078(11)
O1 0.0601(13) 0.0585(12) 0.1196(19) 0.0303(12) 0.0387(12) 0.0402(10)
O2 0.269(9) 0.269(9) 0.257(13) 0.000 0.000 0.135(4)

loop_
_atom_type_symbol
_atom_type_description
_atom_type_scat_dispersion_real
_atom_type_scat_dispersion_imag
_atom_type_scat_source
C C 0.0033 0.0016 'International Tables Vol C Tables 4.2.6.8 and 6.1.1.4'
H H 0.0000 0.0000 'International Tables Vol C Tables 4.2.6.8 and 6.1.1.4'
O O 0.0106 0.0060 'International Tables Vol C Tables 4.2.6.8 and 6.1.1.4'

loop_
_geom_angle_atom_site_label_1
_geom_angle_atom_site_label_2
_geom_angle_atom_site_label_3
_geom_angle
_geom_angle_site_symmetry_1
_geom_angle_site_symmetry_3
C4 C1 C2 119.92(19) 2_655 .
C4 C1 C3 113.01(18) 2_655 .
C2 C1 C3 127.05(19) . .
C7 C2 C1 119.5(2) 2_655 .
C7 C2 H2 120.2 2_655 .
C1 C2 H2 120.2 . .
C1 C3 C4 111.56(15) . .
C1 C3 C13 110.04(17) . .
C4 C3 C13 110.48(17) . .
C1 C3 C11 104.02(15) . .
C4 C3 C11 104.21(15) . .
C13 C3 C11 116.29(19) . .
C1 C4 C5 120.50(19) 3_665 .
C1 C4 C3 112.29(17) 3_665 .
C5 C4 C3 127.18(18) . .
C4 C5 C6 120.14(19) . .
C4 C5 H5 119.9 . .
C6 C5 H5 119.9 . .
C7 C6 C5 118.67(19) . .
C7 C6 C8 118.79(19) . .
C5 C6 C8 122.4(2) . .
C2 C7 C6 121.2(2) 3_665 .
C2 C7 H7 119.4 3_665 .
C6 C7 H7 119.4 . .
O1 C8 C6 112.72(18) . .
O1 C8 H8A 109.0 . .
C6 C8 H8A 109.0 . .
O1 C8 H8B 109.0 . .
C6 C8 H8B 109.0 . .
H8A C8 H8B 107.8 . .
C12 C11 C3 112.37(13) . 3_665
C12 C11 C3 112.37(13) . .
C3 C11 C3 106.42(14) 3_665 .
C12 C11 C3 112.37(13) . 2_655
C3 C11 C3 106.42(14) 3_665 2_655
C3 C11 C3 106.42(14) . 2_655
C11 C12 H12A 109.5 . .
C11 C12 H12B 109.5 . .
H12A C12 H12B 109.5 . .
C11 C12 H12C 109.5 . .
H12A C12 H12C 109.5 . .
H12B C12 H12C 109.5 . .
C3 C13 H13A 109.5 . .
C3 C13 H13B 109.5 . .
H13A C13 H13B 109.5 . .
C3 C13 H13C 109.5 . .
H13A C13 H13C 109.5 . .
H13B C13 H13C 109.5 . .
O2 C16 C16 39.4(8) . 3_675
O2 C16 C16 39.4(8) . 2_765
C16 C16 C16 59.999(4) 3_675 2_765
C8 O1 H1 109.5 . .
C16 O2 C16 101.2(16) 3_675 2_765
C16 O2 C16 101.2(16) 3_675 .
C16 O2 C16 101.2(16) 2_765 .

loop_
_geom_bond_atom_site_label_1
_geom_bond_atom_site_label_2
_geom_bond_distance
_geom_bond_site_symmetry_2
C1 C4 1.377(3) 2_655
C1 C2 1.393(3) .
C1 C3 1.517(3) .
C2 C7 1.383(3) 2_655
C2 H2 0.9300 .
C3 C4 1.522(3) .
C3 C13 1.539(3) .
C3 C11 1.590(2) .
C4 C1 1.377(3) 3_665
C4 C5 1.391(3) .
C5 C6 1.395(3) .
C5 H5 0.9300 .
C6 C7 1.391(3) .
C6 C8 1.498(3) .
C7 C2 1.383(3) 3_665
C7 H7 0.9300 .
C8 O1 1.392(3) .
C8 H8A 0.9700 .
C8 H8B 0.9700 .
C11 C12 1.524(5) .
C11 C3 1.590(2) 3_665
C11 C3 1.590(2) 2_655
C12 H12A 0.9600 .
C12 H12B 0.9600 .
C12 H12C 0.9600 .
C13 H13A 0.9600 .
C13 H13B 0.9600 .
C13 H13C 0.9600 .
C16 O2 1.295(2) .
C16 C16 2.00(2) 3_675
C16 C16 2.00(2) 2_765
O1 H1 0.8200 .
O2 C16 1.295(2) 3_675
O2 C16 1.295(2) 2_765

loop_
_geom_torsion_atom_site_label_1
_geom_torsion_atom_site_label_2
_geom_torsion_atom_site_label_3
_geom_torsion_atom_site_label_4
_geom_torsion
_geom_torsion_site_symmetry_1
_geom_torsion_site_symmetry_4
C4 C1 C2 C7 -0.2(3) 2_655 2_655
C3 C1 C2 C7 178.40(18) . 2_655
C4 C1 C3 C4 -110.6(2) 2_655 .
C2 C1 C3 C4 70.8(2) . .
C4 C1 C3 C13 126.45(19) 2_655 .
C2 C1 C3 C13 -52.2(3) . .
C4 C1 C3 C11 1.2(2) 2_655 .
C2 C1 C3 C11 -177.5(2) . .
C1 C3 C4 C1 110.4(2) . 3_665
C13 C3 C4 C1 -126.86(19) . 3_665
C11 C3 C4 C1 -1.2(2) . 3_665
C1 C3 C4 C5 -71.6(2) . .
C13 C3 C4 C5 51.1(3) . .
C11 C3 C4 C5 176.7(2) . .
C1 C4 C5 C6 -0.5(3) 3_665 .
C3 C4 C5 C6 -178.34(18) . .
C4 C5 C6 C7 -0.1(3) . .
C4 C5 C6 C8 175.62(19) . .
C5 C6 C7 C2 0.6(3) . 3_665
C8 C6 C7 C2 -175.3(2) . 3_665
C7 C6 C8 O1 -147.8(2) . .
C5 C6 C8 O1 36.5(3) . .
C1 C3 C11 C12 121.51(11) . .
C4 C3 C11 C12 -121.49(11) . .
C13 C3 C11 C12 0.36(19) . .
C1 C3 C11 C3 -115.09(12) . 3_665
C4 C3 C11 C3 1.9(2) . 3_665
C13 C3 C11 C3 123.8(2) . 3_665
C1 C3 C11 C3 -1.9(2) . 2_655
C4 C3 C11 C3 115.11(12) . 2_655
C13 C3 C11 C3 -123.0(2) . 2_655
C16 C16 O2 C16 104(3) 2_765 3_675
C16 C16 O2 C16 -104(3) 3_675 2_765
